data_2235986
loop_
_publ_author_name
'Nigar, Asifa'
'Akhter, Zareen'
'Tahir, M. Nawaz'

_publ_section_title
;
 <i>N</i>-[4-(4-Nitrophenoxy)phenyl]acetamide
;
_journal_coeditor_code SJ5257
_journal_issue 8
_journal_name_full 'Acta Crystallographica Section E'
_journal_page_first o2485
_journal_paper_doi 10.1107/S1600536812031856
_journal_volume 68
_journal_year 2012
_chemical_formula_iupac 'C14 H12 N2 O4'
_chemical_formula_moiety 'C14 H12 N2 O4'
_chemical_formula_sum 'C14 H12 N2 O4'
_chemical_formula_weight 272.26
_chemical_name_systematic
;
<i>N</i>-[4-(4-Nitrophenoxy)phenyl]acetamide
;
_space_group_IT_number 2
_symmetry_cell_setting triclinic
_symmetry_space_group_name_Hall '-P 1'
_symmetry_space_group_name_H-M 'P -1'
_atom_sites_solution_hydrogens geom
_atom_sites_solution_primary direct
_atom_sites_solution_secondary difmap
_audit_creation_method SHELXL-97
_cell_angle_alpha 98.779(4)
_cell_angle_beta 98.641(4)
_cell_angle_gamma 109.681(3)
_cell_formula_units_Z 4
_cell_length_a 9.6761(6)
_cell_length_b 10.4865(7)
_cell_length_c 14.3805(14)
_cell_measurement_reflns_used 4294
_cell_measurement_temperature 296(2)
_cell_measurement_theta_max 27.25
_cell_measurement_theta_min 1.47
_cell_volume 1325.57(18)
_computing_cell_refinement 'SAINT (Bruker, 2009)'
_computing_data_collection 'APEX2 (Bruker, 2009)'
_computing_data_reduction 'SAINT (Bruker, 2009)'
_computing_molecular_graphics 'ORTEP-3 for Windows (Farrugia, 1997) and PLATON (Spek, 2009)'
_computing_publication_material 'WinGX (Farrugia, 1999) and PLATON (Spek, 2009)'
_computing_structure_refinement 'SHELXL97 (Sheldrick, 2008)'
_computing_structure_solution 'SHELXS97 (Sheldrick, 2008)'
_diffrn_ambient_temperature 296(2)
_diffrn_detector_area_resol_mean 7.80
_diffrn_measured_fraction_theta_full 0.990
_diffrn_measured_fraction_theta_max 0.990
_diffrn_measurement_device_type 'Bruker Kappa APEXII CCD'
_diffrn_measurement_method \w
_diffrn_radiation_monochromator graphite
_diffrn_radiation_source 'fine-focus sealed tube'
_diffrn_radiation_type MoK\a
_diffrn_radiation_wavelength 0.71073
_diffrn_reflns_av_R_equivalents 0.0195
_diffrn_reflns_av_sigmaI/netI 0.0212
_diffrn_reflns_limit_h_max 12
_diffrn_reflns_limit_h_min -12
_diffrn_reflns_limit_k_max 13
_diffrn_reflns_limit_k_min -13
_diffrn_reflns_limit_l_max 18
_diffrn_reflns_limit_l_min -18
_diffrn_reflns_number 21059
_diffrn_reflns_theta_full 27.25
_diffrn_reflns_theta_max 27.25
_diffrn_reflns_theta_min 1.47
_diffrn_standards_number 0
_exptl_absorpt_coefficient_mu 0.102
_exptl_absorpt_correction_T_max 0.968
_exptl_absorpt_correction_T_min 0.948
_exptl_absorpt_correction_type multi-scan
_exptl_absorpt_process_details '(SADABS; Bruker, 2005)'
_exptl_crystal_colour yellow
_exptl_crystal_density_diffrn 1.364
_exptl_crystal_density_method 'not measured'
_exptl_crystal_description prism
_exptl_crystal_F_000 568
_exptl_crystal_size_max 0.35
_exptl_crystal_size_mid 0.28
_exptl_crystal_size_min 0.24
_refine_diff_density_max 0.182
_refine_diff_density_min -0.176
_refine_ls_goodness_of_fit_ref 1.026
_refine_ls_hydrogen_treatment constr
_refine_ls_matrix_type full
_refine_ls_number_parameters 363
_refine_ls_number_reflns 5876
_refine_ls_number_restraints 0
_refine_ls_restrained_S_all 1.026
_refine_ls_R_factor_all 0.0591
_refine_ls_R_factor_gt 0.0409
_refine_ls_shift/su_max 0.000
_refine_ls_shift/su_mean 0.000
_refine_ls_structure_factor_coef Fsqd
_refine_ls_weighting_details 'calc w=1/[\s^2^(Fo^2^)+(0.0524P)^2^+0.2302P] where P=(Fo^2^+2Fc^2^)/3'
_refine_ls_weighting_scheme calc
_refine_ls_wR_factor_gt 0.1055
_refine_ls_wR_factor_ref 0.1179
_reflns_number_gt 4294
_reflns_number_total 5876
_reflns_threshold_expression I>2\s(I)
_cod_data_source_file sj5257.cif
_cod_data_source_block I
_cod_database_code 2235986
_cod_database_fobs_code 2235986

loop_
_symmetry_equiv_pos_site_id
_symmetry_equiv_pos_as_xyz
1 x,y,z
2 -x,-y,-z

loop_
_atom_site_aniso_label
_atom_site_aniso_U_11
_atom_site_aniso_U_22
_atom_site_aniso_U_33
_atom_site_aniso_U_12
_atom_site_aniso_U_13
_atom_site_aniso_U_23
O1 0.0473(7) 0.1819(15) 0.0574(7) 0.0411(8) 0.0140(5) 0.0239(8)
O2 0.0933(9) 0.0528(6) 0.0546(6) 0.0168(6) -0.0108(6) 0.0156(5)
O3 0.1624(16) 0.0864(10) 0.0554(8) 0.0135(10) -0.0088(9) 0.0002(7)
O4 0.0742(8) 0.0594(7) 0.0871(9) 0.0194(6) 0.0144(7) 0.0139(6)
N1 0.0380(6) 0.0712(8) 0.0487(7) 0.0171(6) 0.0060(5) 0.0066(6)
N2 0.0606(8) 0.0653(9) 0.0617(9) 0.0204(7) 0.0047(7) 0.0082(7)
C1 0.0612(11) 0.1266(17) 0.0519(9) 0.0329(11) 0.0014(8) 0.0108(10)
C2 0.0436(8) 0.0809(11) 0.0484(8) 0.0170(8) 0.0061(7) 0.0073(8)
C3 0.0410(7) 0.0504(8) 0.0468(7) 0.0122(6) 0.0089(6) 0.0094(6)
C4 0.0577(9) 0.0621(9) 0.0526(8) 0.0273(8) 0.0166(7) 0.0126(7)
C5 0.0548(9) 0.0646(9) 0.0591(9) 0.0278(8) 0.0130(7) 0.0231(8)
C6 0.0580(9) 0.0478(8) 0.0486(8) 0.0110(7) 0.0007(7) 0.0149(7)
C7 0.0779(11) 0.0496(8) 0.0527(9) 0.0259(8) 0.0072(8) 0.0045(7)
C8 0.0562(9) 0.0536(8) 0.0558(9) 0.0247(7) 0.0050(7) 0.0090(7)
C9 0.0545(9) 0.0540(9) 0.0493(8) 0.0170(7) 0.0001(7) 0.0137(7)
C10 0.0608(10) 0.0650(10) 0.0431(8) 0.0151(8) 0.0073(7) 0.0168(7)
C11 0.0459(8) 0.0580(9) 0.0533(8) 0.0125(7) 0.0095(6) 0.0194(7)
C12 0.0423(8) 0.0562(9) 0.0508(8) 0.0179(7) 0.0025(6) 0.0093(7)
C13 0.0682(10) 0.0682(10) 0.0430(8) 0.0251(8) 0.0047(7) 0.0159(7)
C14 0.0723(11) 0.0612(10) 0.0515(9) 0.0210(8) 0.0074(8) 0.0241(7)
O5 0.0526(7) 0.0741(8) 0.1034(10) 0.0312(6) 0.0142(6) 0.0105(7)
O6 0.0835(8) 0.0496(6) 0.0447(6) 0.0054(5) 0.0059(5) 0.0096(4)
O7 0.1340(13) 0.0609(8) 0.0720(9) 0.0342(8) -0.0108(8) -0.0125(6)
O8 0.0944(10) 0.0862(9) 0.0503(7) 0.0364(7) 0.0099(6) 0.0095(6)
N3 0.0372(6) 0.0520(7) 0.0519(7) 0.0148(5) 0.0011(5) 0.0048(5)
N4 0.0621(8) 0.0636(9) 0.0554(8) 0.0297(7) 0.0043(6) -0.0010(7)
C15 0.0764(12) 0.0556(9) 0.0631(10) 0.0231(8) 0.0035(8) 0.0035(8)
C16 0.0535(9) 0.0572(9) 0.0438(7) 0.0224(7) 0.0084(6) 0.0107(6)
C17 0.0414(7) 0.0504(8) 0.0369(7) 0.0148(6) 0.0010(5) 0.0085(6)
C18 0.0439(8) 0.0608(9) 0.0509(8) 0.0169(7) 0.0087(6) 0.0075(7)
C19 0.0442(8) 0.0639(10) 0.0510(8) 0.0074(7) 0.0071(7) 0.0103(7)
C20 0.0580(9) 0.0485(8) 0.0391(7) 0.0075(7) 0.0037(6) 0.0080(6)
C21 0.0593(10) 0.0563(9) 0.0631(9) 0.0227(8) 0.0125(8) 0.0039(7)
C22 0.0423(8) 0.0570(9) 0.0669(10) 0.0150(7) 0.0101(7) 0.0056(7)
C23 0.0414(7) 0.0478(8) 0.0455(7) 0.0112(6) 0.0089(6) 0.0082(6)
C24 0.0490(8) 0.0467(8) 0.0556(8) 0.0121(6) 0.0121(7) 0.0154(6)
C25 0.0479(8) 0.0415(7) 0.0619(9) 0.0127(6) 0.0094(7) 0.0047(7)
C26 0.0399(7) 0.0513(8) 0.0470(7) 0.0187(6) 0.0073(6) 0.0028(6)
C27 0.0485(8) 0.0512(8) 0.0479(8) 0.0189(7) 0.0118(6) 0.0132(6)
C28 0.0495(8) 0.0411(7) 0.0505(8) 0.0115(6) 0.0102(6) 0.0079(6)

loop_
_atom_site_type_symbol
_atom_site_label
_atom_site_fract_x
_atom_site_fract_y
_atom_site_fract_z
_atom_site_U_iso_or_equiv
_atom_site_thermal_displace_type
_atom_site_occupancy
_atom_site_disorder_group
O O1 0.40441(14) 0.21132(19) 0.49456(9) 0.0958(6) Uani 1.000 -16
O O2 0.25849(15) 0.10057(11) 0.04136(8) 0.0722(4) Uani 1.000 -16
O O3 -0.0660(2) -0.44739(16) -0.27043(10) 0.1154(7) Uani 1.000 -16
O O4 -0.06874(14) -0.53295(13) -0.14489(9) 0.0755(5) Uani 1.000 -16
N N1 0.59193(13) 0.22220(13) 0.41723(8) 0.0546(4) Uani 1.000 -16
N N2 -0.03678(16) -0.43416(15) -0.18388(10) 0.0649(5) Uani 1.000 -16
C C1 0.6417(2) 0.2424(3) 0.58930(12) 0.0826(7) Uani 1.000 -16
C C2 0.53480(17) 0.22473(18) 0.49691(11) 0.0604(5) Uani 1.000 -16
C C3 0.50643(15) 0.19218(14) 0.32193(10) 0.0475(4) Uani 1.000 -16
C C4 0.40583(17) 0.25561(16) 0.29751(11) 0.0555(5) Uani 1.000 -16
C C5 0.32052(18) 0.22013(17) 0.20475(11) 0.0568(5) Uani 1.000 -16
C C6 0.33923(18) 0.12516(15) 0.13617(10) 0.0544(5) Uani 1.000 -16
C C7 0.4426(2) 0.06483(16) 0.15806(11) 0.0610(5) Uani 1.000 -16
C C8 0.52464(18) 0.09740(15) 0.25154(11) 0.0552(5) Uani 1.000 -16
C C9 0.18649(17) -0.03352(16) -0.01071(10) 0.0544(5) Uani 1.000 -16
C C10 0.13163(18) -0.14559(16) 0.03176(11) 0.0583(5) Uani 1.000 -16
C C11 0.05864(16) -0.27668(16) -0.02517(11) 0.0535(5) Uani 1.000 -16
C C12 0.03935(16) -0.29410(15) -0.12364(10) 0.0510(5) Uani 1.000 -16
C C13 0.09235(19) -0.18353(17) -0.16698(11) 0.0602(5) Uani 1.000 -16
C C14 0.16669(19) -0.05321(17) -0.10996(11) 0.0619(6) Uani 1.000 -16
O O5 0.90148(13) 1.24924(13) 0.42809(10) 0.0759(5) Uani 1.000 -16
O O6 0.78524(14) 0.60256(11) 0.25638(7) 0.0653(4) Uani 1.000 -16
O O7 0.52827(19) 0.23177(14) -0.15684(10) 0.0963(6) Uani 1.000 -16
O O8 0.59239(15) 0.43167(14) -0.19322(8) 0.0774(5) Uani 1.000 -16
N N3 1.08670(13) 1.16492(12) 0.42198(8) 0.0492(4) Uani 1.000 -16
N N4 0.58274(16) 0.35854(15) -0.13432(10) 0.0612(5) Uani 1.000 -16
C C15 1.1524(2) 1.40466(17) 0.49924(12) 0.0678(6) Uani 1.000 -16
C C16 1.03475(17) 1.26684(15) 0.44778(10) 0.0512(5) Uani 1.000 -16
C C17 1.00375(15) 1.02506(14) 0.37582(9) 0.0444(4) Uani 1.000 -16
C C18 0.85180(16) 0.95950(16) 0.37204(10) 0.0532(5) Uani 1.000 -16
C C19 0.77942(17) 0.82020(16) 0.32895(11) 0.0570(5) Uani 1.000 -16
C C20 0.85795(18) 0.74671(15) 0.29088(10) 0.0527(5) Uani 1.000 -16
C C21 1.00941(19) 0.80898(16) 0.29404(12) 0.0603(5) Uani 1.000 -16
C C22 1.08123(17) 0.94831(16) 0.33607(12) 0.0574(5) Uani 1.000 -16
C C23 0.73666(15) 0.55009(14) 0.15953(10) 0.0466(4) Uani 1.000 -16
C C24 0.67086(16) 0.40675(15) 0.13192(11) 0.0513(5) Uani 1.000 -16
C C25 0.62091(16) 0.34379(15) 0.03588(11) 0.0525(5) Uani 1.000 -16
C C26 0.63580(15) 0.42461(14) -0.03208(10) 0.0467(4) Uani 1.000 -16
C C27 0.69734(16) 0.56715(15) -0.00523(10) 0.0486(5) Uani 1.000 -16
C C28 0.74872(16) 0.63090(14) 0.09119(10) 0.0487(4) Uani 1.000 -16
H H1 0.68689 0.24002 0.42456 0.0654 Uiso 1.000 -16
H H1A 0.64663 0.32191 0.63473 0.1239 Uiso 1.000 -16
H H1B 0.73978 0.25551 0.57700 0.1239 Uiso 1.000 -16
H H1C 0.60693 0.16108 0.61528 0.1239 Uiso 1.000 -16
H H4 0.39564 0.32234 0.34370 0.0667 Uiso 1.000 -16
H H5 0.25069 0.26063 0.18900 0.0681 Uiso 1.000 -16
H H7 0.45707 0.00281 0.11051 0.0732 Uiso 1.000 -16
H H8 0.59277 0.05510 0.26719 0.0662 Uiso 1.000 -16
H H10 0.14429 -0.13190 0.09840 0.0700 Uiso 1.000 -16
H H11 0.02275 -0.35261 0.00249 0.0641 Uiso 1.000 -16
H H13 0.07777 -0.19741 -0.23371 0.0722 Uiso 1.000 -16
H H14 0.20391 0.02215 -0.13793 0.0743 Uiso 1.000 -16
H H3 1.18280 1.18853 0.43550 0.0590 Uiso 1.000 -16
H H15A 1.16040 1.46941 0.45792 0.1016 Uiso 1.000 -16
H H15B 1.24735 1.39449 0.51602 0.1016 Uiso 1.000 -16
H H15C 1.12472 1.43840 0.55674 0.1016 Uiso 1.000 -16
H H18 0.79841 1.00930 0.39854 0.0639 Uiso 1.000 -16
H H19 0.67724 0.77662 0.32593 0.0684 Uiso 1.000 -16
H H21 1.06219 0.75794 0.26829 0.0724 Uiso 1.000 -16
H H22 1.18305 0.99153 0.33782 0.0689 Uiso 1.000 -16
H H24 0.66057 0.35339 0.17833 0.0616 Uiso 1.000 -16
H H25 0.57745 0.24760 0.01674 0.0630 Uiso 1.000 -16
H H27 0.70426 0.62020 -0.05181 0.0584 Uiso 1.000 -16
H H28 0.79103 0.72716 0.11014 0.0585 Uiso 1.000 -16

loop_
_atom_type_symbol
_atom_type_description
_atom_type_scat_dispersion_real
_atom_type_scat_dispersion_imag
_atom_type_scat_source
C C 0.0033 0.0016 'International Tables Vol C Tables 4.2.6.8 and 6.1.1.4'
H H 0.0000 0.0000 'International Tables Vol C Tables 4.2.6.8 and 6.1.1.4'
N N 0.0061 0.0033 'International Tables Vol C Tables 4.2.6.8 and 6.1.1.4'
O O 0.0106 0.0060 'International Tables Vol C Tables 4.2.6.8 and 6.1.1.4'

loop_
_geom_angle_atom_site_label_1
_geom_angle_atom_site_label_2
_geom_angle_atom_site_label_3
_geom_angle
_geom_angle_publ_flag
C6 O2 C9 119.33(12) no
C20 O6 C23 119.32(11) no
C2 N1 C3 124.57(14) no
O3 N2 O4 122.66(16) no
O4 N2 C12 118.86(13) no
O3 N2 C12 118.48(15) no
C3 N1 H1 118.00 no
C2 N1 H1 118.00 no
C16 N3 C17 128.40(14) no
O7 N4 O8 123.02(14) no
O7 N4 C26 118.13(14) no
O8 N4 C26 118.84(14) no
C17 N3 H3 116.00 no
C16 N3 H3 116.00 no
N1 C2 C1 115.69(16) no
O1 C2 C1 121.80(16) no
O1 C2 N1 122.50(15) no
N1 C3 C4 121.86(13) no
C4 C3 C8 119.15(14) no
N1 C3 C8 118.99(14) no
C3 C4 C5 120.25(15) no
C4 C5 C6 119.72(16) no
O2 C6 C7 121.33(14) no
C5 C6 C7 120.91(14) no
O2 C6 C5 117.55(15) no
C6 C7 C8 119.25(15) no
C3 C8 C7 120.64(16) no
C10 C9 C14 120.37(15) no
O2 C9 C14 116.64(14) no
O2 C9 C10 122.98(13) no
C9 C10 C11 119.69(14) no
C10 C11 C12 119.11(15) no
C11 C12 C13 121.87(14) no
N2 C12 C13 119.23(13) no
N2 C12 C11 118.88(14) no
C12 C13 C14 118.88(14) no
C9 C14 C13 120.08(15) no
H1B C1 H1C 110.00 no
C2 C1 H1A 109.00 no
C2 C1 H1C 109.00 no
H1A C1 H1B 109.00 no
C2 C1 H1B 109.00 no
H1A C1 H1C 109.00 no
C3 C4 H4 120.00 no
C5 C4 H4 120.00 no
C6 C5 H5 120.00 no
C4 C5 H5 120.00 no
C6 C7 H7 120.00 no
C8 C7 H7 120.00 no
C7 C8 H8 120.00 no
C3 C8 H8 120.00 no
C11 C10 H10 120.00 no
C9 C10 H10 120.00 no
C12 C11 H11 120.00 no
C10 C11 H11 120.00 no
C14 C13 H13 121.00 no
C12 C13 H13 121.00 no
C13 C14 H14 120.00 no
C9 C14 H14 120.00 no
O5 C16 N3 122.44(14) no
N3 C16 C15 115.48(15) no
O5 C16 C15 122.05(15) no
N3 C17 C22 117.60(14) no
N3 C17 C18 123.48(14) no
C18 C17 C22 118.86(14) no
C17 C18 C19 120.14(15) no
C18 C19 C20 119.99(16) no
C19 C20 C21 121.17(15) no
O6 C20 C21 119.88(15) no
O6 C20 C19 118.67(15) no
C20 C21 C22 118.84(16) no
C17 C22 C21 121.01(16) no
C24 C23 C28 120.64(13) no
O6 C23 C24 115.37(13) no
O6 C23 C28 123.99(13) no
C23 C24 C25 119.79(14) no
C24 C25 C26 119.38(14) no
N4 C26 C27 119.03(13) no
N4 C26 C25 119.74(13) no
C25 C26 C27 121.22(13) no
C26 C27 C28 119.61(13) no
C23 C28 C27 119.33(13) no
C16 C15 H15A 109.00 no
C16 C15 H15B 109.00 no
C16 C15 H15C 109.00 no
H15A C15 H15B 109.00 no
H15A C15 H15C 109.00 no
H15B C15 H15C 109.00 no
C17 C18 H18 120.00 no
C19 C18 H18 120.00 no
C18 C19 H19 120.00 no
C20 C19 H19 120.00 no
C20 C21 H21 121.00 no
C22 C21 H21 121.00 no
C17 C22 H22 120.00 no
C21 C22 H22 119.00 no
C23 C24 H24 120.00 no
C25 C24 H24 120.00 no
C24 C25 H25 120.00 no
C26 C25 H25 120.00 no
C26 C27 H27 120.00 no
C28 C27 H27 120.00 no
C23 C28 H28 120.00 no
C27 C28 H28 120.00 no

loop_
_geom_bond_atom_site_label_1
_geom_bond_atom_site_label_2
_geom_bond_distance
_geom_bond_publ_flag
O1 C2 1.216(2) no
O2 C6 1.4045(19) no
O2 C9 1.3731(19) no
O3 N2 1.210(2) no
O4 N2 1.224(2) no
O5 C16 1.221(2) no
O6 C20 1.4057(19) no
O6 C23 1.3633(17) no
O7 N4 1.223(2) no
O8 N4 1.2199(19) no
N1 C3 1.4191(18) no
N1 C2 1.345(2) no
N2 C12 1.463(2) no
N1 H1 0.8600 no
N3 C17 1.4092(18) no
N3 C16 1.353(2) no
N4 C26 1.459(2) no
N3 H3 0.8600 no
C1 C2 1.501(2) no
C3 C4 1.385(2) no
C3 C8 1.381(2) no
C4 C5 1.382(2) no
C5 C6 1.368(2) no
C6 C7 1.376(3) no
C7 C8 1.382(2) no
C9 C14 1.385(2) no
C9 C10 1.390(2) no
C10 C11 1.374(2) no
C11 C12 1.376(2) no
C12 C13 1.383(2) no
C13 C14 1.370(2) no
C1 H1A 0.9600 no
C1 H1C 0.9600 no
C1 H1B 0.9600 no
C4 H4 0.9300 no
C5 H5 0.9300 no
C7 H7 0.9300 no
C8 H8 0.9300 no
C10 H10 0.9300 no
C11 H11 0.9300 no
C13 H13 0.9300 no
C14 H14 0.9300 no
C15 C16 1.498(2) no
C17 C18 1.386(2) no
C17 C22 1.390(2) no
C18 C19 1.383(2) no
C19 C20 1.364(2) no
C20 C21 1.379(3) no
C21 C22 1.380(2) no
C23 C28 1.386(2) no
C23 C24 1.386(2) no
C24 C25 1.372(2) no
C25 C26 1.381(2) no
C26 C27 1.376(2) no
C27 C28 1.379(2) no
C15 H15A 0.9600 no
C15 H15B 0.9600 no
C15 H15C 0.9600 no
C18 H18 0.9300 no
C19 H19 0.9300 no
C21 H21 0.9300 no
C22 H22 0.9300 no
C24 H24 0.9300 no
C25 H25 0.9300 no
C27 H27 0.9300 no
C28 H28 0.9300 no

loop_
_geom_hbond_atom_site_label_D
_geom_hbond_atom_site_label_H
_geom_hbond_atom_site_label_A
_geom_hbond_site_symmetry_A
_geom_hbond_distance_DH
_geom_hbond_distance_HA
_geom_hbond_distance_DA
_geom_hbond_angle_DHA
_geom_hbond_publ_flag
N1 H1 O5 1_545 0.86 2.04 2.8897(19) 170 yes
N3 H3 O1 1_665 0.86 2.10 2.941(2) 165 yes
C11 H11 O4 2_545 0.93 2.58 3.395(2) 146 yes

loop_
_geom_torsion_atom_site_label_1
_geom_torsion_atom_site_label_2
_geom_torsion_atom_site_label_3
_geom_torsion_atom_site_label_4
_geom_torsion
_geom_torsion_publ_flag
C9 O2 C6 C5 -135.22(17) no
C9 O2 C6 C7 50.0(2) no
C6 O2 C9 C10 29.0(3) no
C6 O2 C9 C14 -152.54(17) no
C20 O6 C23 C28 -2.7(2) no
C20 O6 C23 C24 177.91(15) no
C23 O6 C20 C19 103.06(17) no
C23 O6 C20 C21 -82.94(19) no
C2 N1 C3 C4 48.3(2) no
C3 N1 C2 C1 173.13(17) no
C2 N1 C3 C8 -132.00(17) no
C3 N1 C2 O1 -5.7(3) no
O3 N2 C12 C11 173.12(18) no
O3 N2 C12 C13 -8.1(3) no
O4 N2 C12 C11 -6.7(2) no
O4 N2 C12 C13 172.12(17) no
C16 N3 C17 C18 -18.1(2) no
C17 N3 C16 O5 -4.1(2) no
C17 N3 C16 C15 177.95(13) no
C16 N3 C17 C22 164.90(14) no
O8 N4 C26 C27 -1.1(2) no
O8 N4 C26 C25 177.67(16) no
O7 N4 C26 C25 -1.2(2) no
O7 N4 C26 C27 -179.94(18) no
N1 C3 C8 C7 179.57(15) no
C4 C3 C8 C7 -0.7(2) no
C8 C3 C4 C5 2.6(2) no
N1 C3 C4 C5 -177.67(15) no
C3 C4 C5 C6 -2.1(3) no
C4 C5 C6 O2 -175.18(15) no
C4 C5 C6 C7 -0.4(3) no
O2 C6 C7 C8 176.87(15) no
C5 C6 C7 C8 2.3(3) no
C6 C7 C8 C3 -1.7(3) no
O2 C9 C10 C11 178.98(17) no
C14 C9 C10 C11 0.6(3) no
O2 C9 C14 C13 -178.28(17) no
C10 C9 C14 C13 0.2(3) no
C9 C10 C11 C12 -0.9(3) no
C10 C11 C12 C13 0.5(3) no
C10 C11 C12 N2 179.23(16) no
C11 C12 C13 C14 0.3(3) no
N2 C12 C13 C14 -178.43(17) no
C12 C13 C14 C9 -0.6(3) no
N3 C17 C18 C19 -177.22(13) no
C22 C17 C18 C19 -0.3(2) no
N3 C17 C22 C21 176.67(14) no
C18 C17 C22 C21 -0.5(2) no
C17 C18 C19 C20 0.6(2) no
C18 C19 C20 O6 173.63(13) no
C18 C19 C20 C21 -0.3(2) no
O6 C20 C21 C22 -174.28(14) no
C19 C20 C21 C22 -0.4(2) no
C20 C21 C22 C17 0.8(2) no
O6 C23 C24 C25 -178.77(15) no
C28 C23 C24 C25 1.9(2) no
O6 C23 C28 C27 179.30(15) no
C24 C23 C28 C27 -1.4(2) no
C23 C24 C25 C26 -0.6(2) no
C24 C25 C26 N4 -179.88(15) no
C24 C25 C26 C27 -1.2(2) no
N4 C26 C27 C28 -179.63(15) no
C25 C26 C27 C28 1.6(2) no
C26 C27 C28 C23 -0.4(2) no

loop_
_cod_related_entry_id
_cod_related_entry_database
_cod_related_entry_code
1 ChemSpider 144670
